data_4505936
loop_
_publ_author_name
'Carri\'on, M. Carmen'
'Dur\'a, Gema'
'Jal\'on, F\'elix A.'
'Manzano, Blanca R.'
'Rodr\'iguez, Ana M.'

_publ_section_title
;
 Polynuclear Complexes Containing Ditopic Bispyrazolylmethane Ligands.
 Influence of Metal Geometry and Supramolecular Interactions
;
_journal_issue 4
_journal_name_full 'Crystal Growth &amp; Design'
_journal_page_first 1952
_journal_paper_doi 10.1021/cg201677s
_journal_volume 12
_journal_year 2012
_chemical_formula_moiety 'C32 H38 Cl6 N10 Pd3, 2(C3 H6 O)'
_chemical_formula_sum 'C38 H50 Cl6 N10 O2 Pd3'
_chemical_formula_weight 1210.78
_chemical_name_systematic
;
 ?
;
_space_group_IT_number 14
_symmetry_cell_setting monoclinic
_symmetry_space_group_name_Hall '-P 2yn'
_symmetry_space_group_name_H-M 'P 1 21/n 1'
_atom_sites_solution_hydrogens geom
_atom_sites_solution_primary direct
_atom_sites_solution_secondary difmap
_audit_creation_method SHELXL-97
_cell_angle_alpha 90.00
_cell_angle_beta 99.508(3)
_cell_angle_gamma 90.00
_cell_formula_units_Z 2
_cell_length_a 9.1235(9)
_cell_length_b 15.5263(16)
_cell_length_c 17.465(2)
_cell_measurement_reflns_used 5885
_cell_measurement_temperature 230(2)
_cell_measurement_theta_max 26.269
_cell_measurement_theta_min 2.365
_cell_volume 2440.0(4)
_computing_structure_refinement 'SHELXL-97 (Sheldrick, 1997)'
_diffrn_ambient_temperature 230(2)
_diffrn_measured_fraction_theta_full 0.994
_diffrn_measured_fraction_theta_max 0.994
_diffrn_measurement_device_type 'CCD area detector'
_diffrn_measurement_method 'omega and phi scans'
_diffrn_radiation_monochromator graphite
_diffrn_radiation_source 'fine-focus sealed tube'
_diffrn_radiation_type MoK\a
_diffrn_radiation_wavelength 0.71073
_diffrn_reflns_av_R_equivalents 0.0287
_diffrn_reflns_av_sigmaI/netI 0.0308
_diffrn_reflns_limit_h_max 9
_diffrn_reflns_limit_h_min -11
_diffrn_reflns_limit_k_max 19
_diffrn_reflns_limit_k_min -19
_diffrn_reflns_limit_l_max 21
_diffrn_reflns_limit_l_min -20
_diffrn_reflns_number 16892
_diffrn_reflns_theta_full 26.44
_diffrn_reflns_theta_max 26.44
_diffrn_reflns_theta_min 1.77
_exptl_absorpt_coefficient_mu 1.465
_exptl_absorpt_correction_T_max 1.0000
_exptl_absorpt_correction_T_min 0.9353
_exptl_absorpt_correction_type multi-scan
_exptl_absorpt_process_details SADABS
_exptl_crystal_colour yellow
_exptl_crystal_density_diffrn 1.648
_exptl_crystal_density_method 'not measured'
_exptl_crystal_description prism
_exptl_crystal_F_000 1208
_exptl_crystal_size_max 0.12
_exptl_crystal_size_mid 0.09
_exptl_crystal_size_min 0.07
_refine_diff_density_max 0.712
_refine_diff_density_min -0.741
_refine_diff_density_rms 0.230
_refine_ls_extinction_method none
_refine_ls_goodness_of_fit_ref 1.194
_refine_ls_hydrogen_treatment constr
_refine_ls_matrix_type full
_refine_ls_number_parameters 274
_refine_ls_number_reflns 4993
_refine_ls_number_restraints 0
_refine_ls_restrained_S_all 1.194
_refine_ls_R_factor_all 0.0368
_refine_ls_R_factor_gt 0.0282
_refine_ls_shift/su_max 0.042
_refine_ls_shift/su_mean 0.001
_refine_ls_structure_factor_coef Fsqd
_refine_ls_weighting_details 'calc w=1/[\s^2^(Fo^2^)+(0.0507P)^2^+0.3704P] where P=(Fo^2^+2Fc^2^)/3'
_refine_ls_weighting_scheme calc
_refine_ls_wR_factor_gt 0.0812
_refine_ls_wR_factor_ref 0.0986
_reflns_number_gt 4322
_reflns_number_total 4993
_reflns_threshold_expression >2sigma(I)
_cod_data_source_file cg201677s_si_002.cif
_cod_data_source_block 2
_cod_original_sg_symbol_H-M P21/n
_cod_database_code 4505936

loop_
_symmetry_equiv_pos_as_xyz
'x, y, z'
'-x+1/2, y+1/2, -z+1/2'
'-x, -y, -z'
'x-1/2, -y-1/2, z-1/2'

loop_
_atom_site_label
_atom_site_type_symbol
_atom_site_fract_x
_atom_site_fract_y
_atom_site_fract_z
_atom_site_U_iso_or_equiv
_atom_site_adp_type
_atom_site_occupancy
_atom_site_symmetry_multiplicity
_atom_site_calc_flag
_atom_site_refinement_flags
Pd1 Pd 0.43321(2) 0.465041(15) 0.843761(15) 0.02611(10) Uani 1 1 d .
Pd2 Pd 0.0000 0.5000 0.5000 0.03223(12) Uani 1 2 d S
Cl1 Cl 0.21409(10) 0.48997(6) 0.88567(6) 0.0436(2) Uani 1 1 d .
Cl2 Cl 0.44463(10) 0.60637(6) 0.80914(7) 0.0474(3) Uani 1 1 d .
Cl3 Cl 0.17495(11) 0.52430(7) 0.42178(6) 0.0520(3) Uani 1 1 d .
N1 N 0.6292(3) 0.43745(18) 0.80887(16) 0.0272(6) Uani 1 1 d .
N2 N 0.6348(3) 0.36725(17) 0.76147(15) 0.0262(6) Uani 1 1 d .
N3 N 0.4202(3) 0.33578(17) 0.86244(16) 0.0286(6) Uani 1 1 d .
N4 N 0.4507(3) 0.28142(17) 0.80500(15) 0.0258(6) Uani 1 1 d .
N5 N 0.1601(3) 0.44503(18) 0.58046(16) 0.0331(7) Uani 1 1 d .
O1 O 0.5068(4) 0.2420(3) 0.57260(19) 0.0772(11) Uani 1 1 d .
C1 C 0.7765(3) 0.3505(2) 0.75281(19) 0.0312(7) Uani 1 1 d .
C2 C 0.8624(4) 0.4111(2) 0.7942(2) 0.0362(8) Uani 1 1 d .
H2 H 0.9650 0.4164 0.7986 0.043 Uiso 1 1 calc R
C3 C 0.7688(4) 0.4640(2) 0.8291(2) 0.0312(8) Uani 1 1 d .
C4 C 0.8148(4) 0.2766(3) 0.7053(2) 0.0474(10) Uani 1 1 d .
H4A H 0.7852 0.2237 0.7269 0.071 Uiso 1 1 calc R
H4B H 0.9200 0.2759 0.7056 0.071 Uiso 1 1 calc R
H4C H 0.7636 0.2826 0.6530 0.071 Uiso 1 1 calc R
C5 C 0.8091(4) 0.5371(2) 0.8842(2) 0.0407(9) Uani 1 1 d .
H5A H 0.7379 0.5827 0.8722 0.061 Uiso 1 1 calc R
H5B H 0.9063 0.5580 0.8795 0.061 Uiso 1 1 calc R
H5C H 0.8089 0.5177 0.9364 0.061 Uiso 1 1 calc R
C6 C 0.4407(4) 0.1980(2) 0.8262(2) 0.0333(8) Uani 1 1 d .
C7 C 0.4026(4) 0.2002(2) 0.8989(2) 0.0437(9) Uani 1 1 d .
H7 H 0.3871 0.1525 0.9288 0.052 Uiso 1 1 calc R
C8 C 0.3911(4) 0.2856(2) 0.9202(2) 0.0370(8) Uani 1 1 d .
C9 C 0.4687(5) 0.1254(2) 0.7752(2) 0.0483(10) Uani 1 1 d .
H9A H 0.3976 0.1272 0.7282 0.072 Uiso 1 1 calc R
H9B H 0.4595 0.0719 0.8015 0.072 Uiso 1 1 calc R
H9C H 0.5672 0.1303 0.7631 0.072 Uiso 1 1 calc R
C10 C 0.3606(6) 0.3213(3) 0.9955(2) 0.0603(12) Uani 1 1 d .
H10A H 0.3975 0.3792 1.0017 0.090 Uiso 1 1 calc R
H10B H 0.4093 0.2864 1.0375 0.090 Uiso 1 1 calc R
H10C H 0.2554 0.3212 0.9956 0.090 Uiso 1 1 calc R
C11 C 0.5012(3) 0.3170(2) 0.73756(18) 0.0261(7) Uani 1 1 d .
H11 H 0.5287 0.2684 0.7071 0.031 Uiso 1 1 calc R
C12 C 0.3805(3) 0.3668(2) 0.68551(18) 0.0260(7) Uani 1 1 d .
C13 C 0.2398(4) 0.3314(2) 0.6680(2) 0.0363(8) Uani 1 1 d .
H13 H 0.2177 0.2805 0.6917 0.044 Uiso 1 1 calc R
C14 C 0.1330(4) 0.3716(2) 0.6155(2) 0.0398(9) Uani 1 1 d .
H14 H 0.0390 0.3470 0.6039 0.048 Uiso 1 1 calc R
C15 C 0.2965(4) 0.4794(2) 0.5970(2) 0.0368(8) Uani 1 1 d .
H15 H 0.3162 0.5302 0.5724 0.044 Uiso 1 1 calc R
C16 C 0.4079(4) 0.4424(2) 0.6489(2) 0.0345(8) Uani 1 1 d .
H16 H 0.5012 0.4681 0.6594 0.041 Uiso 1 1 calc R
C21 C 0.2961(7) 0.1977(4) 0.4878(4) 0.111(2) Uani 1 1 d .
H21A H 0.2750 0.1670 0.5325 0.167 Uiso 1 1 calc R
H21B H 0.3096 0.1573 0.4480 0.167 Uiso 1 1 calc R
H21C H 0.2146 0.2353 0.4690 0.167 Uiso 1 1 calc R
C22 C 0.4323(5) 0.2487(3) 0.5094(3) 0.0594(12) Uani 1 1 d .
C23 C 0.4673(8) 0.3097(5) 0.4515(5) 0.135(3) Uani 1 1 d .
H23A H 0.5425 0.3490 0.4754 0.203 Uiso 1 1 calc R
H23B H 0.3795 0.3413 0.4304 0.203 Uiso 1 1 calc R
H23C H 0.5031 0.2789 0.4106 0.203 Uiso 1 1 calc R

loop_
_atom_site_aniso_label
_atom_site_aniso_U_11
_atom_site_aniso_U_22
_atom_site_aniso_U_33
_atom_site_aniso_U_23
_atom_site_aniso_U_13
_atom_site_aniso_U_12
Pd1 0.02405(15) 0.02333(15) 0.03061(17) -0.00216(10) 0.00348(10) 0.00213(9)
Pd2 0.0362(2) 0.0279(2) 0.0287(2) 0.00386(16) -0.00617(16) 0.00108(15)
Cl1 0.0308(4) 0.0501(5) 0.0519(6) -0.0002(5) 0.0130(4) 0.0094(4)
Cl2 0.0457(5) 0.0248(4) 0.0708(7) 0.0022(5) 0.0068(5) 0.0000(4)
Cl3 0.0459(5) 0.0691(7) 0.0400(6) 0.0140(5) 0.0039(4) 0.0049(5)
N1 0.0255(13) 0.0255(13) 0.0302(15) -0.0026(12) 0.0037(11) 0.0006(11)
N2 0.0248(13) 0.0255(14) 0.0281(14) -0.0034(12) 0.0037(11) 0.0029(10)
N3 0.0323(14) 0.0249(14) 0.0288(15) -0.0005(12) 0.0050(11) 0.0034(11)
N4 0.0296(13) 0.0238(14) 0.0228(14) 0.0015(11) 0.0009(11) 0.0018(11)
N5 0.0365(15) 0.0296(15) 0.0297(16) 0.0021(13) -0.0053(12) 0.0013(12)
O1 0.069(2) 0.098(3) 0.059(2) -0.024(2) -0.0065(17) 0.0112(19)
C1 0.0281(16) 0.0360(19) 0.0304(18) 0.0009(15) 0.0074(14) 0.0058(14)
C2 0.0251(16) 0.045(2) 0.039(2) -0.0047(17) 0.0084(15) 0.0000(15)
C3 0.0297(17) 0.0328(18) 0.0312(19) -0.0030(15) 0.0057(14) -0.0037(13)
C4 0.0378(19) 0.049(2) 0.058(3) -0.016(2) 0.0160(18) 0.0064(17)
C5 0.0325(19) 0.043(2) 0.046(2) -0.0115(18) 0.0039(16) -0.0073(15)
C6 0.0399(18) 0.0226(17) 0.0350(19) 0.0046(15) -0.0009(15) 0.0016(14)
C7 0.062(2) 0.033(2) 0.038(2) 0.0124(17) 0.0140(18) -0.0005(18)
C8 0.047(2) 0.0350(19) 0.0300(19) 0.0069(16) 0.0077(16) 0.0037(16)
C9 0.072(3) 0.0253(19) 0.046(2) -0.0024(18) 0.005(2) 0.0004(18)
C10 0.094(3) 0.052(3) 0.042(2) 0.007(2) 0.030(2) 0.009(2)
C11 0.0295(15) 0.0218(15) 0.0262(16) -0.0021(13) 0.0023(13) 0.0030(12)
C12 0.0312(16) 0.0266(16) 0.0199(15) -0.0035(14) 0.0035(12) 0.0030(13)
C13 0.0343(17) 0.0343(19) 0.038(2) 0.0124(16) 0.0001(15) -0.0036(15)
C14 0.0325(17) 0.040(2) 0.044(2) 0.0124(18) -0.0044(16) -0.0053(15)
C15 0.046(2) 0.0272(17) 0.034(2) 0.0096(15) -0.0035(16) -0.0078(15)
C16 0.0322(17) 0.0320(18) 0.037(2) 0.0062(16) -0.0023(15) -0.0062(14)
C21 0.113(5) 0.110(5) 0.101(5) -0.024(4) -0.011(4) -0.041(4)
C22 0.067(3) 0.061(3) 0.051(3) -0.016(2) 0.011(2) 0.003(2)
C23 0.140(6) 0.136(7) 0.130(7) 0.045(6) 0.022(5) -0.027(5)

loop_
_atom_type_symbol
_atom_type_description
_atom_type_scat_dispersion_real
_atom_type_scat_dispersion_imag
_atom_type_scat_source
C C 0.0033 0.0016 'International Tables Vol C Tables 4.2.6.8 and 6.1.1.4'
H H 0.0000 0.0000 'International Tables Vol C Tables 4.2.6.8 and 6.1.1.4'
N N 0.0061 0.0033 'International Tables Vol C Tables 4.2.6.8 and 6.1.1.4'
O O 0.0106 0.0060 'International Tables Vol C Tables 4.2.6.8 and 6.1.1.4'
Cl Cl 0.1484 0.1585 'International Tables Vol C Tables 4.2.6.8 and 6.1.1.4'
Pd Pd -0.9988 1.0072 'International Tables Vol C Tables 4.2.6.8 and 6.1.1.4'

loop_
_geom_angle_atom_site_label_1
_geom_angle_atom_site_label_2
_geom_angle_atom_site_label_3
_geom_angle
_geom_angle_site_symmetry_1
_geom_angle_site_symmetry_3
N1 Pd1 N3 85.27(11) . .
N1 Pd1 Cl1 177.35(8) . .
N3 Pd1 Cl1 92.21(8) . .
N1 Pd1 Cl2 92.43(8) . .
N3 Pd1 Cl2 173.92(8) . .
Cl1 Pd1 Cl2 90.15(4) . .
N5 Pd2 N5 180.000(1) . 3_566
N5 Pd2 Cl3 89.41(9) . .
N5 Pd2 Cl3 90.59(9) 3_566 .
N5 Pd2 Cl3 90.59(9) . 3_566
N5 Pd2 Cl3 89.41(9) 3_566 3_566
Cl3 Pd2 Cl3 180.0 . 3_566
C3 N1 N2 106.1(2) . .
C3 N1 Pd1 135.1(2) . .
N2 N1 Pd1 118.11(19) . .
C1 N2 N1 110.6(3) . .
C1 N2 C11 129.7(3) . .
N1 N2 C11 119.1(2) . .
C8 N3 N4 106.4(3) . .
C8 N3 Pd1 136.0(2) . .
N4 N3 Pd1 117.6(2) . .
C6 N4 N3 110.9(3) . .
C6 N4 C11 129.4(3) . .
N3 N4 C11 119.4(3) . .
C14 N5 C15 118.4(3) . .
C14 N5 Pd2 120.5(2) . .
C15 N5 Pd2 121.0(2) . .
N2 C1 C2 106.6(3) . .
N2 C1 C4 121.8(3) . .
C2 C1 C4 131.6(3) . .
C1 C2 C3 107.5(3) . .
N1 C3 C2 109.2(3) . .
N1 C3 C5 122.0(3) . .
C2 C3 C5 128.7(3) . .
N4 C6 C7 105.6(3) . .
N4 C6 C9 122.4(3) . .
C7 C6 C9 132.0(3) . .
C6 C7 C8 108.3(3) . .
N3 C8 C7 108.8(3) . .
N3 C8 C10 122.5(3) . .
C7 C8 C10 128.6(3) . .
N4 C11 N2 109.7(2) . .
N4 C11 C12 112.7(2) . .
N2 C11 C12 113.0(3) . .
C16 C12 C13 118.0(3) . .
C16 C12 C11 122.8(3) . .
C13 C12 C11 119.0(3) . .
C14 C13 C12 119.8(3) . .
N5 C14 C13 122.0(3) . .
N5 C15 C16 122.4(3) . .
C15 C16 C12 119.4(3) . .
O1 C22 C23 122.5(5) . .
O1 C22 C21 121.0(5) . .
C23 C22 C21 116.4(5) . .

loop_
_geom_bond_atom_site_label_1
_geom_bond_atom_site_label_2
_geom_bond_distance
_geom_bond_site_symmetry_2
Pd1 N1 2.028(3) .
Pd1 N3 2.040(3) .
Pd1 Cl1 2.2727(9) .
Pd1 Cl2 2.2830(10) .
Pd2 N5 2.039(3) .
Pd2 N5 2.039(3) 3_566
Pd2 Cl3 2.2971(11) .
Pd2 Cl3 2.2971(11) 3_566
N1 C3 1.331(4) .
N1 N2 1.375(4) .
N2 C1 1.351(4) .
N2 C11 1.450(4) .
N3 C8 1.335(4) .
N3 N4 1.374(4) .
N4 C6 1.355(4) .
N4 C11 1.444(4) .
N5 C14 1.336(4) .
N5 C15 1.341(4) .
O1 C22 1.201(5) .
C1 C2 1.355(5) .
C1 C4 1.490(5) .
C2 C3 1.396(5) .
C3 C5 1.494(5) .
C6 C7 1.370(5) .
C6 C9 1.484(5) .
C7 C8 1.386(5) .
C8 C10 1.495(5) .
C11 C12 1.519(4) .
C12 C16 1.379(5) .
C12 C13 1.383(4) .
C13 C14 1.373(5) .
C15 C16 1.372(5) .
C21 C22 1.470(7) .
C22 C23 1.459(8) .
